data_4024489
loop_
_publ_author_name
'Jiayao Yao'
'Dazhi Yang'
'Zuo Xiao'
'Liangbing Gan'
'Zheming Wang'

_publ_section_title
;
Synthesis of Fullerene Oxides Containing Both 6,6-Closed Epoxide and
5,6-Open Ether Moieties through Thermolysis of Fullerene Peroxides
;
_journal_name_full 'Journal of Organic Chemistry'
_journal_page_first 3528
_journal_page_last 3531
_journal_paper_doi 10.1021/jo9000977
_journal_volume 74
_journal_year 2009
_chemical_formula_sum 'C79 H49 Cl9 D3 N O16'
_chemical_formula_weight 1593.27
_chemical_name_systematic
; 
 ? 
;
_space_group_IT_number 14
_symmetry_cell_setting monoclinic
_symmetry_space_group_name_Hall '-P 2ybc'
_symmetry_space_group_name_H-M 'P 1 21/c 1'
_atom_sites_solution_hydrogens geom
_atom_sites_solution_primary direct
_atom_sites_solution_secondary difmap
_audit_creation_method SHELXL
_cell_angle_alpha 90.00
_cell_angle_beta 117.0560(10)
_cell_angle_gamma 90.00
_cell_formula_units_Z 4
_cell_length_a 13.9150(2)
_cell_length_b 25.7935(4)
_cell_length_c 22.4441(4)
_cell_measurement_reflns_used 86487
_cell_measurement_temperature 200(2)
_cell_measurement_theta_max 25.07
_cell_measurement_theta_min 3.41
_cell_volume 7174.0(2)
_computing_cell_refinement 'HKL Scalepack (Otwinowski & Minor, 1997)'
_computing_data_collection 'KappaCCD (Nonius B. V., 1998)'
_computing_data_reduction 'HKL Denzo (Otwinowski & Minor, 1997) & maXus (Mackay et al., 1998)'
_computing_molecular_graphics 'Bruker SHELXTL V5.1 (Sheldrick, 1998)'
_computing_publication_material 'SHELXL-97 (Sheldrick, 1997)'
_computing_structure_refinement 'SHELXL-97 (Sheldrick, 1997)'
_computing_structure_solution 'SHELXS-97 (Sheldrick, 1997)'
_diffrn_ambient_temperature 200(2)
_diffrn_detector_area_resol_mean 9
_diffrn_measurement_device_type 'NONIUS KappaCCD'
_diffrn_measurement_method CCD
_diffrn_radiation_monochromator graphite
_diffrn_radiation_source 'fine-focus sealed tube'
_diffrn_radiation_type MoK\a
_diffrn_radiation_wavelength 0.71073
_diffrn_reflns_av_R_equivalents 0.0958
_diffrn_reflns_av_sigmaI/netI 0.0801
_diffrn_reflns_limit_h_max 16
_diffrn_reflns_limit_h_min -16
_diffrn_reflns_limit_k_max 30
_diffrn_reflns_limit_k_min -30
_diffrn_reflns_limit_l_max 26
_diffrn_reflns_limit_l_min -26
_diffrn_reflns_number 86487
_diffrn_reflns_theta_max 25.07
_diffrn_reflns_theta_min 3.41
_diffrn_standards_decay_% 0
_exptl_absorpt_coefficient_mu 0.423
_exptl_absorpt_correction_T_max 0.882
_exptl_absorpt_correction_T_min 0.699
_exptl_absorpt_correction_type multi-scan
_exptl_absorpt_process_details
;
multi-scan from symmetry-related measurements 
 Sortav (Blessing 1995, 1997)
;
_exptl_crystal_colour red
_exptl_crystal_density_diffrn 1.472
_exptl_crystal_description block
_exptl_crystal_F_000 3256
_exptl_crystal_size_max 0.65
_exptl_crystal_size_mid 0.56
_exptl_crystal_size_min 0.32
_refine_diff_density_max 1.167
_refine_diff_density_min -0.876
_refine_diff_density_rms 0.106
_refine_ls_extinction_method none
_refine_ls_goodness_of_fit_all 1.062
_refine_ls_goodness_of_fit_obs 1.265
_refine_ls_hydrogen_treatment constr
_refine_ls_matrix_type full
_refine_ls_number_parameters 998
_refine_ls_number_reflns 12699
_refine_ls_number_restraints 156
_refine_ls_restrained_S_all 1.063
_refine_ls_restrained_S_obs 1.260
_refine_ls_R_factor_all 0.1854
_refine_ls_R_factor_obs 0.1066
_refine_ls_shift/esd_max -0.003
_refine_ls_shift/esd_mean 0.000
_refine_ls_structure_factor_coef Fsqd
_refine_ls_weighting_details 'w=1/[\s^2^(Fo^2^)+(0.2392P)^2^+2.0006P] where P=(Fo^2^+2Fc^2^)/3'
_refine_ls_weighting_scheme calc
_refine_ls_wR_factor_all 0.3733
_refine_ls_wR_factor_obs 0.3136
_reflns_number_observed 6517
_reflns_number_total 12699
_reflns_observed_criterion >2sigma(I)
_cod_data_source_file jo9000977_si_003.cif
_cod_data_source_block 07jun08a
_cod_depositor_comments
;
The following automatic conversions were performed:
'_symmetry_cell_setting' value 'Monoclinic' changed to 'monoclinic'
according to '/home/saulius/struct/CIF-dictionaries/cif_core.dic'
dictionary named 'cif_core.dic' version 2.4.1 from 2010-06-29.

Automatic conversion script
Id: cif_fix_enum 1527 2010-12-29 10:47:43Z saulius 

The following automatic conversions were performed:

'_refine_ls_weighting_scheme' value 'calc
w=1/[\s^2^(Fo^2^)+(0.2392P)^2^+2.0006P] where P=(Fo^2^+2Fc^2^)/3' was
changed to 'calc'. New tag '_refine_ls_weighting_details' was
created. The value of the new tag was set to
'w=1/[\s^2^(Fo^2^)+(0.2392P)^2^+2.0006P] where P=(Fo^2^+2Fc^2^)/3'.

Automatic conversion script
Id: cif_fix_values 3143 2015-03-26 13:38:13Z robertas 

The following automatic conversions were performed:

'_refine_ls_hydrogen_treatment' value 'constr.' was replaced with the
value 'constr' as specified in the replacement file
'src/cod-tools/trunk/data/replacement-values/replacement_values.lst'.

Automatic conversion script
Id: cif_fix_values 5376 2017-05-30 11:51:03Z andrius 
;
_cod_original_sg_symbol_H-M 'P 2(1)/c'
_cod_original_formula_sum 'C79 H49 D3 Cl9 N O16'
_cod_database_code 4024489

loop_
_symmetry_equiv_pos_as_xyz
'x, y, z'
'-x, y+1/2, -z+1/2'
'-x, -y, -z'
'x, -y-1/2, z-1/2'

loop_
_atom_site_aniso_label
_atom_site_aniso_U_11
_atom_site_aniso_U_22
_atom_site_aniso_U_33
_atom_site_aniso_U_23
_atom_site_aniso_U_13
_atom_site_aniso_U_12
O1 0.044(3) 0.191(7) 0.033(3) -0.015(4) 0.017(3) 0.019(4)
N1 0.044(3) 0.191(7) 0.033(3) -0.015(4) 0.017(3) 0.019(4)
O2 0.135(6) 0.064(3) 0.077(4) 0.030(3) 0.083(4) 0.041(4)
N2 0.135(6) 0.064(3) 0.077(4) 0.030(3) 0.083(4) 0.041(4)
O3 0.055(5) 0.069(6) 0.047(6) 0.008(5) 0.032(5) 0.007(5)
O4 0.061(5) 0.042(4) 0.046(5) 0.009(4) 0.035(5) 0.008(4)
O5 0.041(2) 0.072(3) 0.047(3) -0.012(2) 0.021(2) 0.015(2)
O6 0.043(2) 0.061(3) 0.031(2) 0.006(2) 0.009(2) 0.005(2)
O7 0.052(3) 0.075(3) 0.044(3) -0.009(2) 0.011(2) 0.004(2)
O8 0.058(3) 0.052(3) 0.061(3) 0.016(2) 0.036(2) 0.004(2)
O9 0.078(3) 0.052(3) 0.092(4) 0.018(3) 0.051(3) -0.004(3)
O10 0.058(3) 0.036(2) 0.037(2) -0.014(2) 0.025(2) -0.009(2)
O11 0.073(3) 0.034(2) 0.049(3) -0.012(2) 0.027(2) -0.013(2)
O12 0.053(3) 0.060(3) 0.079(3) -0.022(2) 0.049(3) -0.019(2)
O13 0.088(4) 0.063(3) 0.124(5) -0.036(3) 0.089(4) -0.028(3)
C1 0.042(3) 0.043(3) 0.038(4) -0.005(3) 0.017(3) 0.005(3)
C2 0.036(3) 0.055(4) 0.024(3) 0.004(3) 0.009(3) 0.007(3)
C3 0.036(3) 0.038(3) 0.032(3) 0.004(3) 0.017(3) 0.006(3)
C4 0.039(3) 0.034(3) 0.032(3) 0.010(2) 0.017(3) 0.009(3)
C5 0.042(3) 0.045(3) 0.045(4) 0.011(3) 0.023(3) 0.002(3)
C6 0.048(4) 0.042(3) 0.049(4) 0.003(3) 0.028(3) -0.005(3)
C7 0.047(4) 0.046(4) 0.057(4) 0.011(3) 0.008(3) -0.007(3)
C8 0.030(3) 0.049(3) 0.035(3) -0.004(3) 0.022(3) 0.005(3)
C9 0.046(4) 0.032(3) 0.063(5) -0.005(3) 0.003(3) 0.002(3)
C10 0.045(3) 0.038(3) 0.038(3) -0.009(3) 0.017(3) 0.003(3)
C11 0.038(3) 0.038(3) 0.034(3) -0.015(3) 0.012(3) -0.007(3)
C12 0.034(3) 0.043(3) 0.023(3) -0.010(2) 0.007(2) -0.004(3)
C13 0.024(3) 0.043(3) 0.034(3) -0.006(3) 0.009(2) -0.004(2)
C14 0.029(3) 0.040(3) 0.031(3) 0.005(3) 0.011(2) 0.009(2)
C15 0.027(3) 0.046(3) 0.039(3) 0.001(3) 0.016(3) 0.009(3)
C16 0.033(3) 0.035(3) 0.038(3) 0.001(3) 0.021(3) 0.007(2)
C17 0.036(3) 0.031(3) 0.046(4) 0.008(3) 0.016(3) 0.007(2)
C18 0.044(3) 0.031(3) 0.047(4) -0.002(3) 0.022(3) -0.004(3)
C19 0.043(4) 0.040(3) 0.045(4) 0.004(3) 0.028(3) -0.006(3)
C20 0.043(4) 0.045(3) 0.045(4) -0.004(3) 0.027(3) -0.014(3)
C21 0.031(3) 0.043(3) 0.048(4) -0.003(3) 0.021(3) -0.007(3)
C22 0.020(3) 0.061(4) 0.040(3) -0.002(3) 0.014(3) 0.003(3)
C23 0.030(3) 0.054(4) 0.043(4) -0.002(3) 0.018(3) 0.012(3)
C24 0.039(3) 0.055(4) 0.033(3) -0.005(3) 0.019(3) 0.012(3)
C25 0.048(4) 0.038(3) 0.038(4) -0.001(3) 0.018(3) 0.020(3)
C26 0.053(4) 0.031(3) 0.039(4) -0.009(3) 0.015(3) 0.009(3)
C27 0.061(4) 0.023(3) 0.040(4) -0.007(3) 0.017(3) 0.002(3)
C28 0.044(3) 0.032(3) 0.033(3) -0.009(3) 0.011(3) -0.007(3)
C29 0.045(3) 0.037(3) 0.042(4) -0.003(3) 0.019(3) -0.012(3)
C30 0.028(3) 0.050(4) 0.034(3) -0.006(3) 0.012(3) -0.013(3)
C31 0.032(3) 0.048(4) 0.039(3) -0.002(3) 0.020(3) -0.005(3)
C32 0.026(3) 0.048(4) 0.039(3) 0.000(3) 0.020(3) 0.001(3)
C33 0.035(3) 0.045(3) 0.038(3) -0.004(3) 0.025(3) 0.003(3)
C34 0.039(3) 0.034(3) 0.044(4) -0.011(3) 0.022(3) 0.001(3)
C35 0.045(3) 0.032(3) 0.040(4) -0.015(3) 0.022(3) 0.000(3)
C36 0.044(3) 0.026(3) 0.051(4) -0.011(3) 0.021(3) -0.006(3)
C37 0.035(3) 0.036(3) 0.046(4) -0.013(3) 0.017(3) -0.012(3)
C38 0.029(3) 0.048(4) 0.046(4) -0.010(3) 0.016(3) -0.014(3)
C39 0.025(3) 0.058(4) 0.042(4) -0.012(3) 0.014(3) -0.005(3)
C40 0.020(3) 0.060(4) 0.036(3) -0.008(3) 0.007(3) -0.005(3)
C41 0.031(3) 0.059(4) 0.032(3) 0.000(3) 0.005(3) 0.012(3)
C42 0.026(3) 0.055(4) 0.039(4) 0.002(3) 0.007(3) 0.017(3)
C43 0.042(3) 0.042(3) 0.041(4) 0.003(3) 0.016(3) 0.019(3)
C44 0.051(4) 0.033(3) 0.036(3) 0.005(3) 0.011(3) 0.015(3)
C45 0.060(4) 0.020(3) 0.044(4) 0.002(3) 0.018(3) 0.001(3)
C46 0.059(4) 0.031(3) 0.041(4) 0.003(3) 0.025(3) 0.000(3)
C47 0.054(4) 0.039(3) 0.041(4) -0.002(3) 0.026(3) -0.013(3)
C48 0.042(3) 0.049(4) 0.040(4) 0.001(3) 0.022(3) -0.007(3)
C49 0.047(4) 0.047(4) 0.036(3) -0.001(3) 0.028(3) -0.004(3)
C50 0.046(4) 0.056(4) 0.031(3) -0.007(3) 0.028(3) -0.001(3)
C51 0.044(3) 0.052(4) 0.031(3) -0.011(3) 0.022(3) 0.000(3)
C52 0.047(3) 0.041(3) 0.033(3) -0.016(3) 0.021(3) -0.005(3)
C53 0.037(3) 0.047(4) 0.032(3) -0.017(3) 0.012(3) -0.008(3)
C54 0.032(3) 0.061(4) 0.027(3) -0.008(3) -0.001(3) -0.003(3)
C55 0.044(4) 0.051(4) 0.028(3) -0.003(3) 0.013(3) 0.002(3)
C56 0.038(3) 0.051(4) 0.032(3) 0.007(3) 0.007(3) 0.012(3)
C57 0.056(4) 0.038(3) 0.034(3) 0.016(3) 0.012(3) 0.014(3)
C58 0.054(4) 0.045(3) 0.030(3) 0.008(3) 0.019(3) -0.002(3)
C59 0.053(4) 0.052(4) 0.028(3) 0.004(3) 0.022(3) -0.003(3)
C60 0.047(4) 0.053(4) 0.025(3) -0.002(3) 0.014(3) -0.003(3)
C61 0.047(4) 0.103(6) 0.059(5) -0.013(5) 0.001(4) 0.003(4)
C62 0.092(7) 0.157(10) 0.072(7) 0.038(7) -0.004(5) 0.021(7)
C63 0.073(6) 0.169(11) 0.083(7) -0.045(7) 0.002(5) 0.005(7)
C64 0.055(5) 0.190(11) 0.090(7) -0.037(7) 0.039(5) -0.027(6)
C65 0.128(9) 0.065(5) 0.134(10) 0.037(6) 0.087(8) 0.008(6)
C66 0.154(12) 0.059(6) 0.318(21) 0.042(9) 0.135(14) 0.030(7)
C67 0.157(11) 0.078(6) 0.182(12) 0.022(7) 0.112(10) -0.033(7)
C68 0.187(13) 0.168(12) 0.090(9) 0.040(8) 0.057(9) -0.027(10)
C69 0.064(5) 0.051(4) 0.052(4) -0.020(3) 0.021(4) -0.015(3)
C70 0.109(7) 0.108(7) 0.050(5) -0.040(5) 0.036(5) -0.015(5)
C71 0.064(5) 0.097(6) 0.098(7) -0.048(5) 0.012(5) -0.009(5)
C72 0.118(8) 0.062(5) 0.094(7) -0.020(5) 0.028(6) -0.042(5)
C73 0.038(3) 0.082(5) 0.044(4) 0.004(3) 0.026(3) 0.002(3)
C74 0.066(5) 0.131(7) 0.084(6) -0.043(6) 0.048(5) -0.007(5)
C75 0.050(5) 0.149(9) 0.099(7) -0.058(6) 0.029(5) -0.016(5)
C76 0.130(9) 0.213(13) 0.110(8) 0.090(9) 0.087(8) 0.064(9)
C77 0.054(4) 0.065(4) 0.068(5) 0.013(4) 0.024(4) -0.004(4)
Cl1 0.124(2) 0.087(2) 0.196(3) 0.033(2) 0.124(2) 0.0196(15)
Cl2 0.126(2) 0.096(2) 0.111(2) 0.047(2) 0.002(2) -0.014(2)
Cl3 0.089(2) 0.112(2) 0.121(2) -0.038(2) 0.056(2) -0.0153(14)
C78 0.237(21) 0.211(19) 0.159(16) 0.027(14) -0.049(14) -0.015(16)
Cl4 0.286(7) 0.321(7) 0.146(4) -0.021(4) 0.045(4) -0.201(6)
Cl5 0.256(6) 0.271(6) 0.105(3) -0.060(3) 0.047(3) -0.050(5)
Cl6 0.197(5) 0.185(5) 0.365(9) -0.093(5) -0.064(5) 0.014(4)
C79 0.108(13) 0.078(11) 0.164(19) 0.044(11) 0.021(11) -0.004(9)
Cl7 0.146(7) 0.158(7) 0.162(7) 0.058(6) -0.001(6) -0.043(6)
Cl8 0.177(8) 0.124(6) 0.165(11) 0.040(6) 0.015(7) -0.056(6)
Cl9 0.663(97) 1.265(164) 1.425(151) 0.509(132) -0.065(97) 0.378(109)
C80 0.108(13) 0.078(11) 0.164(19) 0.044(11) 0.021(11) -0.004(9)
Cl10 0.389(31) 0.414(33) 0.698(51) 0.381(36) -0.368(33) -0.232(26)
Cl11 0.382(28) 0.348(26) 0.109(8) 0.114(13) -0.011(11) -0.172(20)
Cl12 0.120(6) 0.452(19) 0.168(8) 0.183(11) 0.078(6) 0.055(9)
OW1 0.132(6) 0.118(5) 0.104(5) 0.062(4) 0.081(5) 0.055(4)
OW2 0.149(7) 0.057(4) 0.268(10) -0.026(5) 0.149(7) -0.017(4)
OW3 0.087(5) 0.102(5) 0.277(12) 0.051(7) -0.013(6) 0.001(4)
OW4 0.083(5) 0.224(10) 0.323(13) -0.203(10) 0.090(7) -0.070(6)
OW5 0.088(8) 0.074(7) 0.173(13) -0.091(9) 0.052(9) -0.058(7)
OW6 0.287(27) 0.215(20) 0.087(12) 0.068(13) 0.042(14) 0.142(20)

loop_
_atom_site_label
_atom_site_type_symbol
_atom_site_fract_x
_atom_site_fract_y
_atom_site_fract_z
_atom_site_U_iso_or_equiv
_atom_site_thermal_displace_type
_atom_site_occupancy
_atom_site_calc_flag
_atom_site_refinement_flags
_atom_site_disorder_group
O1 O 0.4807(4) 0.5818(3) 0.4152(3) 0.089(2) Uani 0.50 d P 1
N1 N 0.4807(4) 0.5818(3) 0.4152(3) 0.089(2) Uani 0.50 d P .
O2 O 0.3359(6) 0.4969(2) 0.3612(3) 0.079(2) Uani 0.50 d P 1
N2 N 0.3359(6) 0.4969(2) 0.3612(3) 0.079(2) Uani 0.50 d P .
O3 O 0.3978(7) 0.5830(4) 0.4340(4) 0.054(2) Uani 0.50 d P 3
H3 H 0.4181(45) 0.5677(52) 0.4709(37) 0.081 Uiso 0.50 calc PR 3
O4 O 0.3033(7) 0.5338(3) 0.3951(4) 0.046(2) Uani 0.50 d P 4
H4 H 0.3099(120) 0.5638(4) 0.3828(58) 0.069 Uiso 0.50 calc PR 4
O5 O 0.1257(3) 0.6538(2) 0.2443(2) 0.0525(11) Uani 1 d . .
H5 H 0.1662(11) 0.6580(28) 0.2853(7) 0.079 Uiso 1 calc R .
O6 O 0.6504(3) 0.5535(2) 0.3993(2) 0.0482(11) Uani 1 d . .
O7 O 0.7011(4) 0.5989(2) 0.4398(2) 0.0610(13) Uani 1 d . .
O8 O 0.4076(3) 0.4212(2) 0.3127(2) 0.0534(12) Uani 1 d . .
O9 O 0.3052(4) 0.3973(2) 0.3029(3) 0.0694(14) Uani 1 d . .
O10 O 0.4308(3) 0.70080(14) 0.3499(2) 0.0428(10) Uani 1 d . .
O11 O 0.4678(4) 0.75096(15) 0.3399(2) 0.0522(11) Uani 1 d . .
O12 O 0.0780(3) 0.4942(2) 0.2133(2) 0.0566(12) Uani 1 d . .
O13 O 0.0262(4) 0.5359(2) 0.2335(3) 0.076(2) Uani 1 d . .
C1 C 0.4656(5) 0.5870(2) 0.3579(3) 0.0408(14) Uani 1 d . .
C2 C 0.5557(5) 0.5698(2) 0.3407(3) 0.0400(14) Uani 1 d . .
C3 C 0.5444(4) 0.5253(2) 0.2916(3) 0.0350(13) Uani 1 d . .
C4 C 0.4735(4) 0.4845(2) 0.2660(3) 0.0348(13) Uani 1 d . .
C5 C 0.3752(5) 0.4677(2) 0.2752(3) 0.0430(15) Uani 1 d . .
C6 C 0.3219(5) 0.5056(2) 0.3045(3) 0.0440(15) Uani 1 d . .
C7 C 0.2451(5) 0.5452(2) 0.2596(3) 0.056(2) Uani 1 d . .
H7 H 0.2034(5) 0.5502(2) 0.2856(3) 0.067 Uiso 0.50 calc PR .
C8 C 0.2755(4) 0.5975(2) 0.2602(3) 0.0355(13) Uani 1 d . .
C9 C 0.3729(5) 0.6187(2) 0.3070(3) 0.055(2) Uani 1 d . .
H9 H 0.3463(5) 0.6329(2) 0.3383(3) 0.066 Uiso 0.50 calc PR .
C10 C 0.4163(5) 0.6692(2) 0.2939(3) 0.0410(14) Uani 1 d . .
C11 C 0.5183(4) 0.6599(2) 0.2856(3) 0.0382(14) Uani 1 d . .
C12 C 0.5779(4) 0.6152(2) 0.3042(3) 0.0358(13) Uani 1 d . .
C13 C 0.6263(4) 0.5954(2) 0.2649(3) 0.0356(13) Uani 1 d . .
C14 C 0.6096(4) 0.5402(2) 0.2591(3) 0.0340(13) Uani 1 d . .
C15 C 0.6006(4) 0.5151(2) 0.2026(3) 0.0368(14) Uani 1 d . .
C16 C 0.5271(4) 0.4730(2) 0.1755(3) 0.0338(13) Uani 1 d . .
C17 C 0.4666(4) 0.4588(2) 0.2067(3) 0.0388(14) Uani 1 d . .
C18 C 0.3547(5) 0.4426(2) 0.1662(3) 0.0403(14) Uani 1 d . .
C19 C 0.2954(5) 0.4569(2) 0.2013(3) 0.0401(14) Uani 1 d . .
C20 C 0.1969(5) 0.4785(2) 0.1680(3) 0.0415(14) Uani 1 d . .
C21 C 0.1527(4) 0.5200(2) 0.1969(3) 0.0393(14) Uani 1 d . .
C22 C 0.1023(4) 0.5571(2) 0.1388(3) 0.0399(14) Uani 1 d . .
C23 C 0.1175(4) 0.6090(2) 0.1463(3) 0.0415(15) Uani 1 d . .
C24 C 0.1874(5) 0.6354(2) 0.2127(3) 0.0416(14) Uani 1 d . .
C25 C 0.2387(5) 0.6789(2) 0.1905(3) 0.0420(15) Uani 1 d . .
C26 C 0.3437(5) 0.6929(2) 0.2262(3) 0.0428(15) Uani 1 d . .
C27 C 0.4042(5) 0.7089(2) 0.1928(3) 0.0433(15) Uani 1 d . .
C28 C 0.5116(5) 0.6882(2) 0.2283(3) 0.0390(14) Uani 1 d . .
C29 C 0.5675(5) 0.6717(2) 0.1935(3) 0.0413(14) Uani 1 d . .
C30 C 0.6263(4) 0.6239(2) 0.2125(3) 0.0385(14) Uani 1 d . .
C31 C 0.6132(4) 0.5974(2) 0.1524(3) 0.0379(14) Uani 1 d . .
C32 C 0.6021(4) 0.5440(2) 0.1474(3) 0.0359(13) Uani 1 d . .
C33 C 0.5268(4) 0.5202(2) 0.0866(3) 0.0361(13) Uani 1 d . .
C34 C 0.4805(5) 0.4757(2) 0.1027(3) 0.0376(14) Uani 1 d . .
C35 C 0.3733(5) 0.4629(2) 0.0644(3) 0.0384(14) Uani 1 d . .
C36 C 0.3100(5) 0.4456(2) 0.0967(3) 0.0404(14) Uani 1 d . .
C37 C 0.2020(5) 0.4674(2) 0.0605(3) 0.0396(14) Uani 1 d . .
C38 C 0.1494(4) 0.4849(2) 0.0956(3) 0.0415(15) Uani 1 d . .
C39 C 0.0903(4) 0.5331(2) 0.0779(3) 0.0420(15) Uani 1 d . .
C40 C 0.0858(4) 0.5619(2) 0.0254(3) 0.0411(14) Uani 1 d . .
C41 C 0.0966(4) 0.6173(2) 0.0317(3) 0.0437(15) Uani 1 d . .
C42 C 0.1146(4) 0.6398(2) 0.0915(3) 0.0427(15) Uani 1 d . .
C43 C 0.1896(5) 0.6822(2) 0.1189(3) 0.0428(15) Uani 1 d . .
C44 C 0.2446(5) 0.7003(2) 0.0859(3) 0.0437(15) Uani 1 d . .
C45 C 0.3568(5) 0.7134(2) 0.1238(3) 0.0439(15) Uani 1 d . .
C46 C 0.4134(5) 0.6965(2) 0.0868(3) 0.0430(15) Uani 1 d . .
C47 C 0.5165(5) 0.6753(2) 0.1211(3) 0.0431(15) Uani 1 d . .
C48 C 0.5456(5) 0.6294(2) 0.0958(3) 0.0420(14) Uani 1 d . .
C49 C 0.4709(5) 0.6069(2) 0.0367(3) 0.0399(14) Uani 1 d . .
C50 C 0.4610(5) 0.5514(2) 0.0316(3) 0.0406(14) Uani 1 d . .
C51 C 0.3482(5) 0.5387(2) -0.0082(3) 0.0404(14) Uani 1 d . .
C52 C 0.3050(5) 0.4948(2) 0.0083(3) 0.0393(14) Uani 1 d . .
C53 C 0.1997(5) 0.4981(2) 0.0057(3) 0.0402(14) Uani 1 d . .
C54 C 0.1429(5) 0.5437(2) -0.0120(3) 0.045(2) Uani 1 d . .
C55 C 0.1869(5) 0.5892(2) -0.0287(3) 0.0422(14) Uani 1 d . .
C56 C 0.1575(5) 0.6340(2) -0.0025(3) 0.0439(15) Uani 1 d . .
C57 C 0.2321(5) 0.6756(2) 0.0244(3) 0.046(2) Uani 1 d . .
C58 C 0.3355(5) 0.6727(2) 0.0259(3) 0.0429(15) Uani 1 d . .
C59 C 0.3645(5) 0.6283(2) 0.0014(3) 0.0426(15) Uani 1 d . .
C60 C 0.2876(5) 0.5867(2) -0.0264(3) 0.0421(14) Uani 1 d . .
C61 C 0.8145(6) 0.5888(4) 0.4738(4) 0.078(2) Uani 1 d . .
C62 C 0.8373(8) 0.5418(5) 0.5157(5) 0.123(4) Uani 1 d . .
H62A H 0.8084(8) 0.5113(5) 0.4869(5) 0.184 Uiso 1 calc R .
H62B H 0.8032(8) 0.5449(5) 0.5453(5) 0.184 Uiso 1 calc R .
H62C H 0.9155(8) 0.5379(5) 0.5427(5) 0.184 Uiso 1 calc R .
C63 C 0.8581(8) 0.6362(5) 0.5167(5) 0.121(4) Uani 1 d . .
H63A H 0.8423(8) 0.6670(5) 0.4881(5) 0.182 Uiso 1 calc R .
H63B H 0.9363(8) 0.6328(5) 0.5437(5) 0.182 Uiso 1 calc R .
H63C H 0.8240(8) 0.6399(5) 0.5463(5) 0.182 Uiso 1 calc R .
C64 C 0.8591(7) 0.5817(5) 0.4229(5) 0.110(4) Uani 1 d . .
H64A H 0.8440(7) 0.6128(5) 0.3951(5) 0.164 Uiso 1 calc R .
H64B H 0.8244(7) 0.5517(5) 0.3945(5) 0.164 Uiso 1 calc R .
H64C H 0.9372(7) 0.5761(5) 0.4468(5) 0.164 Uiso 1 calc R .
C65 C 0.3270(9) 0.3523(3) 0.3445(6) 0.099(3) Uani 1 d . .
C66 C 0.3856(11) 0.3126(4) 0.3250(9) 0.166(6) Uani 1 d . .
H66A H 0.4593(11) 0.3246(4) 0.3380(9) 0.250 Uiso 1 calc R .
H66B H 0.3479(11) 0.3073(4) 0.2765(9) 0.250 Uiso 1 calc R .
H66C H 0.3880(11) 0.2798(4) 0.3478(9) 0.250 Uiso 1 calc R .
C67 C 0.2139(10) 0.3357(4) 0.3255(7) 0.126(4) Uani 1 d . .
H67A H 0.1775(10) 0.3624(4) 0.3388(7) 0.189 Uiso 1 calc R .
H67B H 0.2150(10) 0.3031(4) 0.3483(7) 0.189 Uiso 1 calc R .
H67C H 0.1750(10) 0.3305(4) 0.2770(7) 0.189 Uiso 1 calc R .
C68 C 0.3861(12) 0.3718(5) 0.4156(6) 0.151(5) Uani 1 d . .
H68A H 0.3415(12) 0.3976(5) 0.4236(6) 0.226 Uiso 1 calc R .
H68B H 0.4544(12) 0.3878(5) 0.4227(6) 0.226 Uiso 1 calc R .
H68C H 0.4008(12) 0.3428(5) 0.4467(6) 0.226 Uiso 1 calc R .
C69 C 0.5554(6) 0.7680(3) 0.4036(3) 0.058(2) Uani 1 d . .
C70 C 0.5099(8) 0.7712(4) 0.4542(4) 0.089(3) Uani 1 d . .
H70A H 0.4492(8) 0.7955(4) 0.4379(4) 0.134 Uiso 1 calc R .
H70B H 0.5664(8) 0.7832(4) 0.4974(4) 0.134 Uiso 1 calc R .
H70C H 0.4851(8) 0.7368(4) 0.4597(4) 0.134 Uiso 1 calc R .
C71 C 0.6477(7) 0.7316(4) 0.4262(5) 0.096(3) Uani 1 d . .
H71A H 0.6267(7) 0.6981(4) 0.4374(5) 0.144 Uiso 1 calc R .
H71B H 0.7089(7) 0.7457(4) 0.4657(5) 0.144 Uiso 1 calc R .
H71C H 0.6684(7) 0.7267(4) 0.3902(5) 0.144 Uiso 1 calc R .
C72 C 0.5807(8) 0.8210(3) 0.3851(5) 0.099(3) Uani 1 d . .
H72A H 0.5170(8) 0.8433(3) 0.3706(5) 0.149 Uiso 1 calc R .
H72B H 0.6005(8) 0.8175(3) 0.3486(5) 0.149 Uiso 1 calc R .
H72C H 0.6409(8) 0.8365(3) 0.4241(5) 0.149 Uiso 1 calc R .
C73 C -0.0542(5) 0.5119(3) 0.2477(3) 0.052(2) Uani 1 d . .
C74 C -0.0987(7) 0.5569(4) 0.2692(4) 0.089(3) Uani 1 d . .
H74A H -0.1303(7) 0.5820(4) 0.2325(4) 0.133 Uiso 1 calc R .
H74B H -0.0406(7) 0.5736(4) 0.3082(4) 0.133 Uiso 1 calc R .
H74C H -0.1545(7) 0.5447(4) 0.2811(4) 0.133 Uiso 1 calc R .
C75 C -0.1377(6) 0.4874(4) 0.1849(5) 0.101(3) Uani 1 d . .
H75A H -0.1702(6) 0.5140(4) 0.1502(5) 0.151 Uiso 1 calc R .
H75B H -0.1938(6) 0.4715(4) 0.1938(5) 0.151 Uiso 1 calc R .
H75C H -0.1038(6) 0.4608(4) 0.1696(5) 0.151 Uiso 1 calc R .
C76 C -0.0044(10) 0.4721(5) 0.3006(5) 0.139(5) Uani 1 d . .
H76A H 0.0502(10) 0.4884(5) 0.3415(5) 0.208 Uiso 1 calc R .
H76B H 0.0298(10) 0.4454(5) 0.2855(5) 0.208 Uiso 1 calc R .
H76C H -0.0601(10) 0.4561(5) 0.3098(5) 0.208 Uiso 1 calc R .
C77 C 0.1170(6) 0.1721(3) 0.3732(4) 0.063(2) Uani 1 d DU .
Cl1 Cl 0.1916(2) 0.19162(9) 0.3321(2) 0.1161(10) Uani 1 d DU .
Cl2 Cl 0.1875(2) 0.12462(11) 0.43146(15) 0.1307(12) Uani 1 d DU .
Cl3 Cl 0.0901(2) 0.22562(10) 0.41105(14) 0.1044(9) Uani 1 d DU .
C78 C 0.0714(16) 0.2290(7) 0.6196(8) 0.256(11) Uani 1 d DU .
Cl4 Cl 0.0133(5) 0.2529(3) 0.5402(2) 0.271(4) Uani 1 d DU .
Cl5 Cl 0.1704(5) 0.2737(2) 0.6721(2) 0.224(2) Uani 1 d DU .
Cl6 Cl 0.1238(5) 0.1694(2) 0.6215(4) 0.322(5) Uani 1 d DU .
C79 C -0.2341(18) 0.3101(7) 0.2196(11) 0.132(7) Uani 0.50 d PDU 1
Cl7 Cl -0.1271(9) 0.3061(4) 0.2948(5) 0.183(4) Uani 0.50 d PDU 1
Cl8 Cl -0.2741(11) 0.3652(4) 0.1841(7) 0.180(5) Uani 0.50 d PDU 1
Cl9 Cl -0.2223(64) 0.2632(21) 0.1659(19) 1.324(102) Uani 0.50 d PDU 1
C80 C -0.1841(19) 0.2780(7) 0.1804(12) 0.132(7) Uani 0.50 d PDU 2
Cl10 Cl -0.0627(20) 0.2772(9) 0.2553(13) 0.736(41) Uani 0.50 d PDU 2
Cl11 Cl -0.2226(17) 0.3401(6) 0.1663(7) 0.327(15) Uani 0.50 d PDU 2
Cl12 Cl -0.2057(7) 0.2357(6) 0.1198(5) 0.242(7) Uani 0.50 d PDU 2
OW1 O 0.4257(6) 0.5291(3) 0.5372(3) 0.108(2) Uani 1 d U .
OW2 O 0.7886(7) 0.4321(2) 0.3700(5) 0.137(3) Uani 1 d U .
OW3 O 0.6404(6) 0.3517(3) 0.3069(6) 0.192(5) Uani 1 d U .
OW4 O 0.1431(6) 0.6160(4) 0.4234(6) 0.211(6) Uani 1 d U .
OW5 O 0.3210(10) 0.6825(4) 0.5043(8) 0.114(5) Uani 0.50 d PU .
OW6 O 0.2532(22) 0.6534(9) 0.5474(8) 0.213(11) Uani 0.50 d PU .

loop_
_atom_type_symbol
_atom_type_description
_atom_type_scat_dispersion_real
_atom_type_scat_dispersion_imag
_atom_type_scat_source
C C 0.0033 0.0016 'International Tables Vol C Tables 4.2.6.8 and 6.1.1.4'
H H 0.0000 0.0000 'International Tables Vol C Tables 4.2.6.8 and 6.1.1.4'
N N 0.0061 0.0033 'International Tables Vol C Tables 4.2.6.8 and 6.1.1.4'
O O 0.0106 0.0060 'International Tables Vol C Tables 4.2.6.8 and 6.1.1.4'
Cl Cl 0.1484 0.1585 'International Tables Vol C Tables 4.2.6.8 and 6.1.1.4'

loop_
_geom_angle_atom_site_label_1
_geom_angle_atom_site_label_2
_geom_angle_atom_site_label_3
_geom_angle
_geom_angle_site_symmetry_1
_geom_angle_site_symmetry_3
_geom_angle_publ_flag
C1 N1 O3 123.4(6) . . ?
C6 N2 O4 120.1(6) . . ?
N1 O3 H3 109.5(4) . . ?
N2 O4 H4 109.5(4) . . ?
C24 O5 H5 109.5(3) . . ?
C2 O6 O7 108.6(4) . . ?
C61 O7 O6 107.0(5) . . ?
C5 O8 O9 104.0(4) . . ?
C65 O9 O8 109.7(6) . . ?
C10 O10 O11 106.8(4) . . ?
O10 O11 C69 108.3(4) . . ?
C21 O12 O13 104.8(4) . . ?
C73 O13 O12 107.1(4) . . ?
N1 C1 O1 0.0(10) . . ?
N1 C1 C9 122.3(6) . . ?
O1 C1 C9 122.3(6) . . ?
N1 C1 C2 117.9(5) . . ?
O1 C1 C2 117.9(5) . . ?
C9 C1 C2 118.7(5) . . ?
O6 C2 C1 111.7(4) . . ?
O6 C2 C12 112.8(5) . . ?
C1 C2 C12 107.4(5) . . ?
O6 C2 C3 100.8(4) . . ?
C1 C2 C3 124.2(5) . . ?
C12 C2 C3 99.5(4) . . ?
C4 C3 C14 119.0(5) . . ?
C4 C3 C2 133.2(5) . . ?
C14 C3 C2 106.1(5) . . ?
C3 C4 C17 117.9(5) . . ?
C3 C4 C5 132.2(5) . . ?
C17 C4 C5 107.7(5) . . ?
O8 C5 C4 104.9(4) . . ?
O8 C5 C19 111.3(5) . . ?
C4 C5 C19 99.0(4) . . ?
O8 C5 C6 111.6(5) . . ?
C4 C5 C6 120.6(5) . . ?
C19 C5 C6 108.8(5) . . ?
N2 C6 O2 0.0(10) . . ?
N2 C6 C7 123.8(6) . . ?
O2 C6 C7 123.8(6) . . ?
N2 C6 C5 116.7(5) . . ?
O2 C6 C5 116.7(5) . . ?
C7 C6 C5 118.8(5) . . ?
C8 C7 C6 121.9(5) . . ?
C8 C7 C21 122.0(5) . . ?
C6 C7 C21 111.7(5) . . ?
C8 C7 H7 97.0(4) . . ?
C6 C7 H7 97.0(4) . . ?
C21 C7 H7 97.0(3) . . ?
C9 C8 C7 124.4(5) . . ?
C9 C8 C24 117.7(5) . . ?
C7 C8 C24 117.1(5) . . ?
C8 C9 C1 124.1(5) . . ?
C8 C9 C10 121.7(6) . . ?
C1 C9 C10 109.3(5) . . ?
C8 C9 H9 97.4(4) . . ?
C1 C9 H9 97.4(4) . . ?
C10 C9 H9 97.4(3) . . ?
O10 C10 C26 114.4(4) . . ?
O10 C10 C9 103.1(5) . . ?
C26 C10 C9 113.4(5) . . ?
O10 C10 C11 115.2(4) . . ?
C26 C10 C11 100.0(5) . . ?
C9 C10 C11 111.2(5) . . ?
C12 C11 C28 118.7(5) . . ?
C12 C11 C10 124.2(5) . . ?
C28 C11 C10 109.9(5) . . ?
C11 C12 C13 120.3(5) . . ?
C11 C12 C2 124.2(5) . . ?
C13 C12 C2 108.8(5) . . ?
C30 C13 C12 121.1(5) . . ?
C30 C13 C14 120.6(5) . . ?
C12 C13 C14 108.0(5) . . ?
C15 C14 C13 119.5(5) . . ?
C15 C14 C3 121.5(5) . . ?
C13 C14 C3 109.2(5) . . ?
C14 C15 C16 120.0(5) . . ?
C14 C15 C32 120.8(5) . . ?
C16 C15 C32 108.2(5) . . ?
C17 C16 C15 118.3(5) . . ?
C17 C16 C34 121.5(5) . . ?
C15 C16 C34 108.0(5) . . ?
C16 C17 C4 123.3(5) . . ?
C16 C17 C18 119.2(5) . . ?
C4 C17 C18 107.9(5) . . ?
C36 C18 C19 122.0(5) . . ?
C36 C18 C17 119.1(5) . . ?
C19 C18 C17 107.7(5) . . ?
C20 C19 C18 119.9(6) . . ?
C20 C19 C5 125.0(5) . . ?
C18 C19 C5 109.0(5) . . ?
C19 C20 C38 119.8(5) . . ?
C19 C20 C21 124.2(5) . . ?
C38 C20 C21 109.3(5) . . ?
O12 C21 C22 114.5(5) . . ?
O12 C21 C20 105.6(4) . . ?
C22 C21 C20 101.3(5) . . ?
O12 C21 C7 111.4(5) . . ?
C22 C21 C7 112.6(5) . . ?
C20 C21 C7 110.6(5) . . ?
C23 C22 C39 119.1(5) . . ?
C23 C22 C21 122.4(5) . . ?
C39 C22 C21 110.8(5) . . ?
C22 C23 C42 119.7(5) . . ?
C22 C23 C24 123.9(5) . . ?
C42 C23 C24 110.3(5) . . ?
O5 C24 C23 112.2(5) . . ?
O5 C24 C25 113.4(5) . . ?
C23 C24 C25 101.1(5) . . ?
O5 C24 C8 109.6(4) . . ?
C23 C24 C8 110.2(4) . . ?
C25 C24 C8 110.2(4) . . ?
C26 C25 C43 118.8(6) . . ?
C26 C25 C24 122.7(5) . . ?
C43 C25 C24 110.7(5) . . ?
C25 C26 C27 120.2(5) . . ?
C25 C26 C10 122.1(6) . . ?
C27 C26 C10 111.1(5) . . ?
C45 C27 C26 121.3(6) . . ?
C45 C27 C28 119.9(6) . . ?
C26 C27 C28 108.3(5) . . ?
C29 C28 C27 120.3(5) . . ?
C29 C28 C11 121.2(5) . . ?
C27 C28 C11 108.2(5) . . ?
C28 C29 C30 118.9(5) . . ?
C28 C29 C47 119.6(5) . . ?
C30 C29 C47 108.1(5) . . ?
C13 C30 C29 119.2(5) . . ?
C13 C30 C31 119.5(5) . . ?
C29 C30 C31 108.4(5) . . ?
C32 C31 C30 120.5(5) . . ?
C32 C31 C48 119.4(5) . . ?
C30 C31 C48 107.9(5) . . ?
C31 C32 C33 120.8(5) . . ?
C31 C32 C15 119.0(5) . . ?
C33 C32 C15 107.7(5) . . ?
C50 C33 C32 119.6(5) . . ?
C50 C33 C34 119.3(5) . . ?
C32 C33 C34 108.7(5) . . ?
C35 C34 C33 120.9(5) . . ?
C35 C34 C16 119.4(5) . . ?
C33 C34 C16 107.3(5) . . ?
C34 C35 C52 120.3(5) . . ?
C34 C35 C36 119.6(5) . . ?
C52 C35 C36 107.8(5) . . ?
C18 C36 C35 121.1(5) . . ?
C18 C36 C37 117.7(5) . . ?
C35 C36 C37 108.1(5) . . ?
C38 C37 C53 119.8(5) . . ?
C38 C37 C36 119.4(5) . . ?
C53 C37 C36 107.6(5) . . ?
C37 C38 C39 120.8(6) . . ?
C37 C38 C20 120.8(5) . . ?
C39 C38 C20 108.5(5) . . ?
C40 C39 C22 121.6(6) . . ?
C40 C39 C38 120.1(5) . . ?
C22 C39 C38 107.6(5) . . ?
C39 C40 C41 119.5(5) . . ?
C39 C40 C54 119.5(5) . . ?
C41 C40 C54 108.4(5) . . ?
C42 C41 C40 118.7(6) . . ?
C42 C41 C56 120.2(6) . . ?
C40 C41 C56 107.8(5) . . ?
C41 C42 C43 120.7(6) . . ?
C41 C42 C23 121.3(6) . . ?
C43 C42 C23 108.5(5) . . ?
C44 C43 C25 121.9(6) . . ?
C44 C43 C42 120.2(5) . . ?
C25 C43 C42 108.5(5) . . ?
C43 C44 C45 118.9(5) . . ?
C43 C44 C57 120.7(6) . . ?
C45 C44 C57 107.1(5) . . ?
C27 C45 C44 118.7(6) . . ?
C27 C45 C46 120.6(6) . . ?
C44 C45 C46 108.4(5) . . ?
C47 C46 C58 119.8(5) . . ?
C47 C46 C45 119.6(5) . . ?
C58 C46 C45 107.6(5) . . ?
C46 C47 C48 120.4(5) . . ?
C46 C47 C29 119.9(5) . . ?
C48 C47 C29 107.8(5) . . ?
C49 C48 C31 120.5(5) . . ?
C49 C48 C47 119.7(5) . . ?
C31 C48 C47 107.9(5) . . ?
C48 C49 C59 120.3(5) . . ?
C48 C49 C50 119.7(5) . . ?
C59 C49 C50 107.5(5) . . ?
C33 C50 C49 119.9(5) . . ?
C33 C50 C51 120.2(5) . . ?
C49 C50 C51 108.1(5) . . ?
C52 C51 C60 120.0(5) . . ?
C52 C51 C50 119.4(5) . . ?
C60 C51 C50 108.1(5) . . ?
C51 C52 C35 119.9(5) . . ?
C51 C52 C53 119.2(5) . . ?
C35 C52 C53 108.8(5) . . ?
C54 C53 C52 120.2(5) . . ?
C54 C53 C37 120.0(5) . . ?
C52 C53 C37 107.7(5) . . ?
C53 C54 C55 121.0(5) . . ?
C53 C54 C40 119.9(6) . . ?
C55 C54 C40 106.8(5) . . ?
C60 C55 C56 119.7(5) . . ?
C60 C55 C54 119.5(5) . . ?
C56 C55 C54 108.3(5) . . ?
C57 C56 C55 119.4(5) . . ?
C57 C56 C41 119.4(5) . . ?
C55 C56 C41 108.8(5) . . ?
C56 C57 C58 120.4(5) . . ?
C56 C57 C44 118.8(6) . . ?
C58 C57 C44 108.4(5) . . ?
C59 C58 C57 119.9(5) . . ?
C59 C58 C46 119.5(6) . . ?
C57 C58 C46 108.5(5) . . ?
C58 C59 C49 120.3(5) . . ?
C58 C59 C60 119.1(5) . . ?
C49 C59 C60 109.2(5) . . ?
C55 C60 C59 121.5(5) . . ?
C55 C60 C51 120.1(5) . . ?
C59 C60 C51 106.9(5) . . ?
O7 C61 C62 110.7(8) . . ?
O7 C61 C63 102.7(7) . . ?
C62 C61 C63 110.7(8) . . ?
O7 C61 C64 110.1(6) . . ?
C62 C61 C64 109.4(9) . . ?
C63 C61 C64 113.0(8) . . ?
C61 C62 H62A 109.5(5) . . ?
C61 C62 H62B 109.5(6) . . ?
H62A C62 H62B 109.5 . . ?
C61 C62 H62C 109.5(5) . . ?
H62A C62 H62C 109.5 . . ?
H62B C62 H62C 109.5 . . ?
C61 C63 H63A 109.5(6) . . ?
C61 C63 H63B 109.5(5) . . ?
H63A C63 H63B 109.5 . . ?
C61 C63 H63C 109.5(6) . . ?
H63A C63 H63C 109.5 . . ?
H63B C63 H63C 109.5 . . ?
C61 C64 H64A 109.5(6) . . ?
C61 C64 H64B 109.5(5) . . ?
H64A C64 H64B 109.5 . . ?
C61 C64 H64C 109.5(4) . . ?
H64A C64 H64C 109.5 . . ?
H64B C64 H64C 109.5 . . ?
O9 C65 C66 110.3(8) . . ?
O9 C65 C67 99.4(8) . . ?
C66 C65 C67 111.4(10) . . ?
O9 C65 C68 105.7(8) . . ?
C66 C65 C68 115.5(12) . . ?
C67 C65 C68 113.2(10) . . ?
C65 C66 H66A 109.5(6) . . ?
C65 C66 H66B 109.5(8) . . ?
H66A C66 H66B 109.5 . . ?
C65 C66 H66C 109.5(6) . . ?
H66A C66 H66C 109.5 . . ?
H66B C66 H66C 109.5 . . ?
C65 C67 H67A 109.5(6) . . ?
C65 C67 H67B 109.5(5) . . ?
H67A C67 H67B 109.5 . . ?
C65 C67 H67C 109.5(7) . . ?
H67A C67 H67C 109.5 . . ?
H67B C67 H67C 109.5 . . ?
C65 C68 H68A 109.5(7) . . ?
C65 C68 H68B 109.5(6) . . ?
H68A C68 H68B 109.5 . . ?
C65 C68 H68C 109.5(6) . . ?
H68A C68 H68C 109.5 . . ?
H68B C68 H68C 109.5 . . ?
O11 C69 C71 110.5(5) . . ?
O11 C69 C72 101.4(6) . . ?
C71 C69 C72 113.1(7) . . ?
O11 C69 C70 107.4(6) . . ?
C71 C69 C70 111.5(7) . . ?
C72 C69 C70 112.4(7) . . ?
C69 C70 H70A 109.5(5) . . ?
C69 C70 H70B 109.5(4) . . ?
H70A C70 H70B 109.5 . . ?
C69 C70 H70C 109.5(4) . . ?
H70A C70 H70C 109.5 . . ?
H70B C70 H70C 109.5 . . ?
C69 C71 H71A 109.5(5) . . ?
C69 C71 H71B 109.5(4) . . ?
H71A C71 H71B 109.5 . . ?
C69 C71 H71C 109.5(5) . . ?
H71A C71 H71C 109.5 . . ?
H71B C71 H71C 109.5 . . ?
C69 C72 H72A 109.5(5) . . ?
C69 C72 H72B 109.5(5) . . ?
H72A C72 H72B 109.5 . . ?
C69 C72 H72C 109.5(4) . . ?
H72A C72 H72C 109.5 . . ?
H72B C72 H72C 109.5 . . ?
O13 C73 C76 110.4(7) . . ?
O13 C73 C75 108.7(6) . . ?
C76 C73 C75 110.0(9) . . ?
O13 C73 C74 102.5(6) . . ?
C76 C73 C74 113.1(7) . . ?
C75 C73 C74 111.9(6) . . ?
C73 C74 H74A 109.5(4) . . ?
C73 C74 H74B 109.5(4) . . ?
H74A C74 H74B 109.5 . . ?
C73 C74 H74C 109.5(4) . . ?
H74A C74 H74C 109.5 . . ?
H74B C74 H74C 109.5 . . ?
C73 C75 H75A 109.5(5) . . ?
C73 C75 H75B 109.5(4) . . ?
H75A C75 H75B 109.5 . . ?
C73 C75 H75C 109.5(4) . . ?
H75A C75 H75C 109.5 . . ?
H75B C75 H75C 109.5 . . ?
C73 C76 H76A 109.5(6) . . ?
C73 C76 H76B 109.5(5) . . ?
H76A C76 H76B 109.5 . . ?
C73 C76 H76C 109.5(5) . . ?
H76A C76 H76C 109.5 . . ?
H76B C76 H76C 109.5 . . ?
Cl2 C77 Cl3 111.4(4) . . ?
Cl2 C77 Cl1 109.5(4) . . ?
Cl3 C77 Cl1 109.9(4) . . ?
Cl6 C78 Cl4 110.5(13) . . ?
Cl6 C78 Cl5 112.2(11) . . ?
Cl4 C78 Cl5 108.5(10) . . ?
Cl8 C79 Cl7 120.4(13) . . ?
Cl8 C79 Cl9 112.7(21) . . ?
Cl7 C79 Cl9 109.3(18) . . ?
Cl12 C80 Cl11 123.5(15) . . ?
Cl12 C80 Cl10 120.7(18) . . ?
Cl11 C80 Cl10 106.2(13) . . ?

loop_
_geom_bond_atom_site_label_1
_geom_bond_atom_site_label_2
_geom_bond_distance
_geom_bond_site_symmetry_2
_geom_bond_publ_flag
O1 C1 1.214(7) . ?
N1 C1 1.214(7) . ?
N1 O3 1.397(9) . ?
O2 C6 1.218(7) . ?
N2 C6 1.218(7) . ?
N2 O4 1.416(9) . ?
O3 H3 0.84 . ?
O4 H4 0.840(2) . ?
O5 C24 1.421(6) . ?
O5 H5 0.84 . ?
O6 C2 1.437(7) . ?
O6 O7 1.452(6) . ?
O7 C61 1.430(8) . ?
O8 C5 1.416(7) . ?
O8 O9 1.474(6) . ?
O9 C65 1.434(9) . ?
O10 C10 1.435(6) . ?
O10 O11 1.447(5) . ?
O11 C69 1.463(8) . ?
O12 C21 1.416(6) . ?
O12 O13 1.476(6) . ?
O13 C73 1.435(7) . ?
C1 C9 1.516(8) . ?
C1 C2 1.534(8) . ?
C2 C12 1.539(8) . ?
C2 C3 1.551(8) . ?
C3 C4 1.377(8) . ?
C3 C14 1.451(7) . ?
C4 C17 1.450(8) . ?
C4 C5 1.535(8) . ?
C5 C19 1.544(9) . ?
C5 C6 1.543(8) . ?
C6 C7 1.490(9) . ?
C7 C8 1.414(8) . ?
C7 C21 1.552(8) . ?
C7 H7 1.00 . ?
C8 C9 1.393(8) . ?
C8 C24 1.552(8) . ?
C9 C10 1.522(9) . ?
C9 H9 1.00 . ?
C10 C26 1.518(8) . ?
C10 C11 1.531(8) . ?
C11 C12 1.370(8) . ?
C11 C28 1.443(8) . ?
C12 C13 1.426(7) . ?
C13 C30 1.387(8) . ?
C13 C14 1.440(8) . ?
C14 C15 1.377(7) . ?
C15 C16 1.424(8) . ?
C15 C32 1.455(8) . ?
C16 C17 1.368(7) . ?
C16 C34 1.458(8) . ?
C17 C18 1.462(8) . ?
C18 C36 1.395(8) . ?
C18 C19 1.423(8) . ?
C19 C20 1.348(8) . ?
C20 C38 1.458(8) . ?
C20 C21 1.519(8) . ?
C21 C22 1.508(8) . ?
C22 C23 1.356(8) . ?
C22 C39 1.440(8) . ?
C23 C42 1.447(8) . ?
C23 C24 1.521(8) . ?
C24 C25 1.530(8) . ?
C25 C26 1.357(8) . ?
C25 C43 1.433(8) . ?
C26 C27 1.421(8) . ?
C27 C45 1.384(8) . ?
C27 C28 1.439(8) . ?
C28 C29 1.397(8) . ?
C29 C30 1.433(8) . ?
C29 C47 1.450(8) . ?
C30 C31 1.446(8) . ?
C31 C32 1.385(8) . ?
C31 C48 1.446(8) . ?
C32 C33 1.428(8) . ?
C33 C50 1.407(8) . ?
C33 C34 1.441(8) . ?
C34 C35 1.381(8) . ?
C35 C52 1.441(8) . ?
C35 C36 1.443(8) . ?
C36 C37 1.459(8) . ?
C37 C38 1.372(8) . ?
C37 C53 1.450(8) . ?
C38 C39 1.442(8) . ?
C39 C40 1.372(8) . ?
C40 C41 1.435(8) . ?
C40 C54 1.471(8) . ?
C41 C42 1.377(8) . ?
C41 C56 1.444(8) . ?
C42 C43 1.443(9) . ?
C43 C44 1.368(8) . ?
C44 C45 1.438(9) . ?
C44 C57 1.457(8) . ?
C45 C46 1.448(8) . ?
C46 C47 1.395(9) . ?
C46 C58 1.439(8) . ?
C47 C48 1.448(8) . ?
C48 C49 1.385(8) . ?
C49 C59 1.435(8) . ?
C49 C50 1.439(8) . ?
C50 C51 1.447(8) . ?
C51 C52 1.409(8) . ?
C51 C60 1.448(8) . ?
C52 C53 1.443(8) . ?
C53 C54 1.372(8) . ?
C54 C55 1.451(9) . ?
C55 C60 1.380(8) . ?
C55 C56 1.437(8) . ?
C56 C57 1.422(9) . ?
C57 C58 1.425(8) . ?
C58 C59 1.406(8) . ?
C59 C60 1.442(8) . ?
C61 C62 1.479(13) . ?
C61 C63 1.503(12) . ?
C61 C64 1.539(11) . ?
C62 H62A 0.98 . ?
C62 H62B 0.98 . ?
C62 H62C 0.98 . ?
C63 H63A 0.98 . ?
C63 H63B 0.98 . ?
C63 H63C 0.98 . ?
C64 H64A 0.98 . ?
C64 H64B 0.98 . ?
C64 H64C 0.98 . ?
C65 C66 1.492(14) . ?
C65 C67 1.495(15) . ?
C65 C68 1.51(2) . ?
C66 H66A 0.98 . ?
C66 H66B 0.98 . ?
C66 H66C 0.98 . ?
C67 H67A 0.98 . ?
C67 H67B 0.98 . ?
C67 H67C 0.98 . ?
C68 H68A 0.98 . ?
C68 H68B 0.98 . ?
C68 H68C 0.98 . ?
C69 C71 1.483(11) . ?
C69 C72 1.515(10) . ?
C69 C70 1.533(10) . ?
C70 H70A 0.98 . ?
C70 H70B 0.98 . ?
C70 H70C 0.98 . ?
C71 H71A 0.98 . ?
C71 H71B 0.98 . ?
C71 H71C 0.98 . ?
C72 H72A 0.98 . ?
C72 H72B 0.98 . ?
C72 H72C 0.98 . ?
C73 C76 1.481(11) . ?
C73 C75 1.499(10) . ?
C73 C74 1.496(10) . ?
C74 H74A 0.98 . ?
C74 H74B 0.98 . ?
C74 H74C 0.98 . ?
C75 H75A 0.98 . ?
C75 H75B 0.98 . ?
C75 H75C 0.98 . ?
C76 H76A 0.98 . ?
C76 H76B 0.98 . ?
C76 H76C 0.98 . ?
C77 Cl2 1.734(7) . ?
C77 Cl3 1.747(8) . ?
C77 Cl1 1.747(7) . ?
C78 Cl6 1.69(2) . ?
C78 Cl4 1.70(2) . ?
C78 Cl5 1.77(2) . ?
C79 Cl8 1.60(2) . ?
C79 Cl7 1.67(2) . ?
C79 Cl9 1.77(3) . ?
C80 Cl12 1.66(2) . ?
C80 Cl11 1.67(2) . ?
C80 Cl10 1.76(2) . ?
